data_4001869
loop_
_publ_author_name
'Fulfer, Bradford W.'
'McAlpin, Jacob D.'
'Engelkemier, Joshua'
'McCandless, Gregory T.'
'Prestigiacomo, Joseph'
'Stadler, Shane'
'Fredrickson, Daniel C.'
'Chan, Julia Y.'

_publ_section_title
;
 Filling in the Holes: Structural and Magnetic Properties of the Chemical
 Pressure Stabilized LnMnxGa3(Ln = Ho--Tm;x&lt; 0.15)
;
_journal_issue 2
_journal_name_full 'Chemistry of Materials'
_journal_page_first 1170
_journal_paper_doi 10.1021/cm4035424
_journal_volume 26
_journal_year 2014
_chemical_formula_sum 'Er Ga3 Mn0.118'
_chemical_formula_weight 382.9
_chemical_name_systematic ' ?'
_space_group_IT_number 221
_symmetry_cell_setting cubic
_symmetry_Int_Tables_number 221
_symmetry_space_group_name_Hall '-P 4 2 3'
_symmetry_space_group_name_H-M 'P m -3 m'
_cell_angle_alpha 90
_cell_angle_beta 90
_cell_angle_gamma 90
_cell_formula_units_Z 1
_cell_length_a 4.23510(10)
_cell_length_b 4.23510(10)
_cell_length_c 4.23510(10)
_cell_measurement_temperature 293
_cell_volume 75.961(3)
_diffrn_ambient_temperature 293
_diffrn_measured_fraction_theta_full 1
_diffrn_measured_fraction_theta_max 1
_diffrn_radiation_probe x-ray
_diffrn_radiation_source 'X-ray tube'
_diffrn_radiation_type 'Mo K\a'
_diffrn_radiation_wavelength 0.71073
_diffrn_reflns_av_R_equivalents 0.0405
_diffrn_reflns_av_unetI/netI 0.0066
_diffrn_reflns_limit_h_max 6
_diffrn_reflns_limit_h_min -5
_diffrn_reflns_limit_k_max 5
_diffrn_reflns_limit_k_min -6
_diffrn_reflns_limit_l_max 6
_diffrn_reflns_limit_l_min -6
_diffrn_reflns_number 1416
_diffrn_reflns_theta_full 30.69
_diffrn_reflns_theta_max 30.69
_diffrn_reflns_theta_min 4.81
_exptl_absorpt_coefficient_mu 53.786
_exptl_absorpt_correction_T_max 0.584
_exptl_absorpt_correction_T_min 0.05
_exptl_absorpt_correction_type multi-scan
_exptl_crystal_density_diffrn 8.3677
_exptl_crystal_F_000 164
_exptl_crystal_size_max 0.06
_exptl_crystal_size_mid 0.05
_exptl_crystal_size_min 0.01
_refine_diff_density_max 0.39
_refine_diff_density_min -0.47
_refine_ls_extinction_coef 177(8)
_refine_ls_extinction_method 'B-C type 1 Gaussian isotropic (Becker & Coppens, 1974)'
_refine_ls_goodness_of_fit_gt 1.23
_refine_ls_goodness_of_fit_ref 1.23
_refine_ls_number_constraints 2
_refine_ls_number_parameters 8
_refine_ls_number_reflns 42
_refine_ls_number_restraints 0
_refine_ls_R_factor_all 0.0095
_refine_ls_R_factor_gt 0.0095
_refine_ls_shift/su_max 0.0023
_refine_ls_shift/su_mean 0.0006
_refine_ls_structure_factor_coef F
_refine_ls_weighting_details w=1/(\s^2^(F)+0.000064F^2^)
_refine_ls_weighting_scheme sigma
_refine_ls_wR_factor_gt 0.0095
_refine_ls_wR_factor_ref 0.0095
_reflns_number_gt 42
_reflns_number_total 42
_reflns_threshold_expression I>3\s(I)
_cod_data_source_file cm4035424_si_001.cif
_cod_data_source_block I
_cod_depositor_comments
;
The following automatic conversions were performed:

'_diffrn_radiation_probe' value 'X-ray' changed to 'x-ray' according
to
/usr/data/users/saulius/automatic-downloads/current/ACS/lib/dictionaries/cif_core.dic
dictionary named 'cif_core.dic' version 2.4.2 from 2011-04-26.

Automatic conversion script
Id: cif_fix_values 2281 2013-09-26 08:29:07Z andrius 
;
_cod_original_sg_symbol_Hall '-P 4;2;3'
_cod_original_formula_sum 'Er1 Ga3 Mn0.118'
_cod_database_code 4001869

loop_
_symmetry_equiv_pos_site_id
_symmetry_equiv_pos_as_xyz
1 x,y,z
2 -x,-y,z
3 -x,y,-z
4 x,-y,-z
5 z,x,y
6 z,-x,-y
7 -z,-x,y
8 -z,x,-y
9 y,z,x
10 -y,z,-x
11 y,-z,-x
12 -y,-z,x
13 y,x,-z
14 -y,-x,-z
15 y,-x,z
16 -y,x,z
17 x,z,-y
18 -x,z,y
19 -x,-z,-y
20 x,-z,y
21 z,y,-x
22 z,-y,x
23 -z,y,x
24 -z,-y,-x
25 -x,-y,-z
26 x,y,-z
27 x,-y,z
28 -x,y,z
29 -z,-x,-y
30 -z,x,y
31 z,x,-y
32 z,-x,y
33 -y,-z,-x
34 y,-z,x
35 -y,z,x
36 y,z,-x
37 -y,-x,z
38 y,x,z
39 -y,x,-z
40 y,-x,-z
41 -x,-z,y
42 x,-z,-y
43 x,z,y
44 -x,z,-y
45 -z,-y,x
46 -z,y,-x
47 z,-y,-x
48 z,y,x

loop_
_atom_site_label
_atom_site_type_symbol
_atom_site_fract_x
_atom_site_fract_y
_atom_site_fract_z
_atom_site_adp_type
_atom_site_U_iso_or_equiv
_atom_site_site_symmetry_multiplicity
_atom_site_occupancy
_atom_site_calc_flag
Er Er 0 0 0 Uani 0.00811(10) 1 1 d
Ga Ga 0 0.5 0.5 Uiso 0.0092(2) 3 0.680(9) d
Ga' Ga 0.0786(18) 0.5 0.5 Uiso 0.0092(2) 6 0.160(4) d
Mn Mn 0.5 0.5 0.5 Uani 0.0069(19) 1 0.118(8) d

loop_
_atom_site_aniso_label
_atom_site_aniso_type_symbol
_atom_site_aniso_U_11
_atom_site_aniso_U_22
_atom_site_aniso_U_33
_atom_site_aniso_U_12
_atom_site_aniso_U_13
_atom_site_aniso_U_23
Er Er 0.00811(17) 0.00811(17) 0.00811(17) 0 0 0
Mn Mn 0.007(3) 0.007(3) 0.007(3) 0 0 0

loop_
_atom_type_symbol
_atom_type_scat_dispersion_real
_atom_type_scat_dispersion_imag
_atom_type_scat_source
Er -0.2586 4.9576 'International Tables Vol C tables 4.2.6.8 and 6.1.1.1'
Ga 0.2307 1.6083 'International Tables Vol C tables 4.2.6.8 and 6.1.1.1'
Mn 0.3368 0.7283 'International Tables Vol C tables 4.2.6.8 and 6.1.1.1'

loop_
_geom_angle_atom_site_label_1
_geom_angle_atom_site_label_2
_geom_angle_atom_site_label_3
_geom_angle_site_symmetry_1
_geom_angle_site_symmetry_3
_geom_angle
Ga Er Ga 1_544 1_545 90.0000(19)
Ga Er Ga 1_544 1_554 90.0000(19)
Ga Er Ga 1_544 . 180.0(5)
Ga Er Ga 1_544 5_454 60.0000(10)
Ga Er Ga 1_544 5_455 120.0000(10)
Ga Er Ga 1_544 5_554 60.0000(10)
Ga Er Ga 1_544 5_555 120.0000(10)
Ga Er Ga 1_544 9_445 60.0000(10)
Ga Er Ga 1_544 9_455 120.0000(10)
Ga Er Ga 1_544 9_545 60.0000(10)
Ga Er Ga 1_544 9_555 120.0000(10)
Ga Er Ga' 1_544 1_544 6.34(14)
Ga Er Ga' 1_544 1_545 90.0000(19)
Ga Er Ga' 1_544 1_554 90.0000(19)
Ga Er Ga' 1_544 . 173.66(14)
Ga Er Ga' 1_544 2_554 6.34(14)
Ga Er Ga' 1_544 2_555 90.0000(19)
Ga Er Ga' 1_544 2_564 90.0000(19)
Ga Er Ga' 1_544 2_565 173.66(14)
Ga Er Ga' 1_544 5_454 65.24(12)
Ga Er Ga' 1_544 5_455 125.10(11)
Ga Er Ga' 1_544 5_554 65.24(12)
Ga Er Ga' 1_544 5_555 125.10(11)
Ga Er Ga' 1_544 6_455 54.90(11)
Ga Er Ga' 1_544 6_456 114.76(12)
Ga Er Ga' 1_544 6_555 54.90(11)
Ga Er Ga' 1_544 6_556 114.76(12)
Ga Er Ga' 1_544 9_445 65.24(12)
Ga Er Ga' 1_544 9_455 125.10(11)
Ga Er Ga' 1_544 9_545 65.24(12)
Ga Er Ga' 1_544 9_555 125.10(11)
Ga Er Ga' 1_544 10_545 54.90(11)
Ga Er Ga' 1_544 10_555 114.76(12)
Ga Er Ga' 1_544 10_645 54.90(11)
Ga Er Ga' 1_544 10_655 114.76(12)
Ga Er Ga 1_545 1_554 180.0(5)
Ga Er Ga 1_545 . 90.0000(19)
Ga Er Ga 1_545 5_454 120.0000(10)
Ga Er Ga 1_545 5_455 60.0000(10)
Ga Er Ga 1_545 5_554 120.0000(10)
Ga Er Ga 1_545 5_555 60.0000(10)
Ga Er Ga 1_545 9_445 60.0000(10)
Ga Er Ga 1_545 9_455 120.0000(10)
Ga Er Ga 1_545 9_545 60.0000(10)
Ga Er Ga 1_545 9_555 120.0000(10)
Ga Er Ga' 1_545 1_544 90.0000(19)
Ga Er Ga' 1_545 1_545 6.34(14)
Ga Er Ga' 1_545 1_554 173.66(14)
Ga Er Ga' 1_545 . 90.0000(19)
Ga Er Ga' 1_545 2_554 90.0000(19)
Ga Er Ga' 1_545 2_555 6.34(14)
Ga Er Ga' 1_545 2_564 173.66(14)
Ga Er Ga' 1_545 2_565 90.0000(19)
Ga Er Ga' 1_545 5_454 125.10(11)
Ga Er Ga' 1_545 5_455 65.24(12)
Ga Er Ga' 1_545 5_554 125.10(11)
Ga Er Ga' 1_545 5_555 65.24(12)
Ga Er Ga' 1_545 6_455 114.76(12)
Ga Er Ga' 1_545 6_456 54.90(11)
Ga Er Ga' 1_545 6_555 114.76(12)
Ga Er Ga' 1_545 6_556 54.90(11)
Ga Er Ga' 1_545 9_445 54.90(11)
Ga Er Ga' 1_545 9_455 114.76(12)
Ga Er Ga' 1_545 9_545 54.90(11)
Ga Er Ga' 1_545 9_555 114.76(12)
Ga Er Ga' 1_545 10_545 65.24(12)
Ga Er Ga' 1_545 10_555 125.10(11)
Ga Er Ga' 1_545 10_645 65.24(12)
Ga Er Ga' 1_545 10_655 125.10(11)
Ga Er Ga 1_554 . 90.0000(19)
Ga Er Ga 1_554 5_454 60.0000(10)
Ga Er Ga 1_554 5_455 120.0000(10)
Ga Er Ga 1_554 5_554 60.0000(10)
Ga Er Ga 1_554 5_555 120.0000(10)
Ga Er Ga 1_554 9_445 120.0000(10)
Ga Er Ga 1_554 9_455 60.0000(10)
Ga Er Ga 1_554 9_545 120.0000(10)
Ga Er Ga 1_554 9_555 60.0000(10)
Ga Er Ga' 1_554 1_544 90.0000(19)
Ga Er Ga' 1_554 1_545 173.66(14)
Ga Er Ga' 1_554 1_554 6.34(14)
Ga Er Ga' 1_554 . 90.0000(19)
Ga Er Ga' 1_554 2_554 90.0000(19)
Ga Er Ga' 1_554 2_555 173.66(14)
Ga Er Ga' 1_554 2_564 6.34(14)
Ga Er Ga' 1_554 2_565 90.0000(19)
Ga Er Ga' 1_554 5_454 54.90(11)
Ga Er Ga' 1_554 5_455 114.76(12)
Ga Er Ga' 1_554 5_554 54.90(11)
Ga Er Ga' 1_554 5_555 114.76(12)
Ga Er Ga' 1_554 6_455 65.24(12)
Ga Er Ga' 1_554 6_456 125.10(11)
Ga Er Ga' 1_554 6_555 65.24(12)
Ga Er Ga' 1_554 6_556 125.10(11)
Ga Er Ga' 1_554 9_445 125.10(11)
Ga Er Ga' 1_554 9_455 65.24(12)
Ga Er Ga' 1_554 9_545 125.10(11)
Ga Er Ga' 1_554 9_555 65.24(12)
Ga Er Ga' 1_554 10_545 114.76(12)
Ga Er Ga' 1_554 10_555 54.90(11)
Ga Er Ga' 1_554 10_645 114.76(12)
Ga Er Ga' 1_554 10_655 54.90(11)
Ga Er Ga . 5_454 120.0000(10)
Ga Er Ga . 5_455 60.0000(10)
Ga Er Ga . 5_554 120.0000(10)
Ga Er Ga . 5_555 60.0000(10)
Ga Er Ga . 9_445 120.0000(10)
Ga Er Ga . 9_455 60.0000(10)
Ga Er Ga . 9_545 120.0000(10)
Ga Er Ga . 9_555 60.0000(10)
Ga Er Ga' . 1_544 173.66(14)
Ga Er Ga' . 1_545 90.0000(19)
Ga Er Ga' . 1_554 90.0000(19)
Ga Er Ga' . . 6.34(14)
Ga Er Ga' . 2_554 173.66(14)
Ga Er Ga' . 2_555 90.0000(19)
Ga Er Ga' . 2_564 90.0000(19)
Ga Er Ga' . 2_565 6.34(14)
Ga Er Ga' . 5_454 114.76(12)
Ga Er Ga' . 5_455 54.90(11)
Ga Er Ga' . 5_554 114.76(12)
Ga Er Ga' . 5_555 54.90(11)
Ga Er Ga' . 6_455 125.10(11)
Ga Er Ga' . 6_456 65.24(12)
Ga Er Ga' . 6_555 125.10(11)
Ga Er Ga' . 6_556 65.24(12)
Ga Er Ga' . 9_445 114.76(12)
Ga Er Ga' . 9_455 54.90(11)
Ga Er Ga' . 9_545 114.76(12)
Ga Er Ga' . 9_555 54.90(11)
Ga Er Ga' . 10_545 125.10(11)
Ga Er Ga' . 10_555 65.24(12)
Ga Er Ga' . 10_645 125.10(11)
Ga Er Ga' . 10_655 65.24(12)
Ga Er Ga 5_454 5_455 90.0000(19)
Ga Er Ga 5_454 5_554 90.0000(19)
Ga Er Ga 5_454 5_555 180.0(5)
Ga Er Ga 5_454 9_445 60.0000(10)
Ga Er Ga 5_454 9_455 60.0000(10)
Ga Er Ga 5_454 9_545 120.0000(10)
Ga Er Ga 5_454 9_555 120.0000(10)
Ga Er Ga' 5_454 1_544 65.24(12)
Ga Er Ga' 5_454 1_545 125.10(11)
Ga Er Ga' 5_454 1_554 65.24(12)
Ga Er Ga' 5_454 . 125.10(11)
Ga Er Ga' 5_454 2_554 54.90(11)
Ga Er Ga' 5_454 2_555 114.76(12)
Ga Er Ga' 5_454 2_564 54.90(11)
Ga Er Ga' 5_454 2_565 114.76(12)
Ga Er Ga' 5_454 5_454 6.34(14)
Ga Er Ga' 5_454 5_455 90.0000(19)
Ga Er Ga' 5_454 5_554 90.0000(19)
Ga Er Ga' 5_454 5_555 173.66(14)
Ga Er Ga' 5_454 6_455 6.34(14)
Ga Er Ga' 5_454 6_456 90.0000(19)
Ga Er Ga' 5_454 6_555 90.0000(19)
Ga Er Ga' 5_454 6_556 173.66(14)
Ga Er Ga' 5_454 9_445 65.24(12)
Ga Er Ga' 5_454 9_455 65.24(12)
Ga Er Ga' 5_454 9_545 125.10(11)
Ga Er Ga' 5_454 9_555 125.10(11)
Ga Er Ga' 5_454 10_545 54.90(11)
Ga Er Ga' 5_454 10_555 54.90(11)
Ga Er Ga' 5_454 10_645 114.76(12)
Ga Er Ga' 5_454 10_655 114.76(12)
Ga Er Ga 5_455 5_554 180.0(5)
Ga Er Ga 5_455 5_555 90.0000(19)
Ga Er Ga 5_455 9_445 60.0000(10)
Ga Er Ga 5_455 9_455 60.0000(10)
Ga Er Ga 5_455 9_545 120.0000(10)
Ga Er Ga 5_455 9_555 120.0000(10)
Ga Er Ga' 5_455 1_544 125.10(11)
Ga Er Ga' 5_455 1_545 65.24(12)
Ga Er Ga' 5_455 1_554 125.10(11)
Ga Er Ga' 5_455 . 65.24(12)
Ga Er Ga' 5_455 2_554 114.76(12)
Ga Er Ga' 5_455 2_555 54.90(11)
Ga Er Ga' 5_455 2_564 114.76(12)
Ga Er Ga' 5_455 2_565 54.90(11)
Ga Er Ga' 5_455 5_454 90.0000(19)
Ga Er Ga' 5_455 5_455 6.34(14)
Ga Er Ga' 5_455 5_554 173.66(14)
Ga Er Ga' 5_455 5_555 90.0000(19)
Ga Er Ga' 5_455 6_455 90.0000(19)
Ga Er Ga' 5_455 6_456 6.34(14)
Ga Er Ga' 5_455 6_555 173.66(14)
Ga Er Ga' 5_455 6_556 90.0000(19)
Ga Er Ga' 5_455 9_445 54.90(11)
Ga Er Ga' 5_455 9_455 54.90(11)
Ga Er Ga' 5_455 9_545 114.76(12)
Ga Er Ga' 5_455 9_555 114.76(12)
Ga Er Ga' 5_455 10_545 65.24(12)
Ga Er Ga' 5_455 10_555 65.24(12)
Ga Er Ga' 5_455 10_645 125.10(11)
Ga Er Ga' 5_455 10_655 125.10(11)
Ga Er Ga 5_554 5_555 90.0000(19)
Ga Er Ga 5_554 9_445 120.0000(10)
Ga Er Ga 5_554 9_455 120.0000(10)
Ga Er Ga 5_554 9_545 60.0000(10)
Ga Er Ga 5_554 9_555 60.0000(10)
Ga Er Ga' 5_554 1_544 54.90(11)
Ga Er Ga' 5_554 1_545 114.76(12)
Ga Er Ga' 5_554 1_554 54.90(11)
Ga Er Ga' 5_554 . 114.76(12)
Ga Er Ga' 5_554 2_554 65.24(12)
Ga Er Ga' 5_554 2_555 125.10(11)
Ga Er Ga' 5_554 2_564 65.24(12)
Ga Er Ga' 5_554 2_565 125.10(11)
Ga Er Ga' 5_554 5_454 90.0000(19)
Ga Er Ga' 5_554 5_455 173.66(14)
Ga Er Ga' 5_554 5_554 6.34(14)
Ga Er Ga' 5_554 5_555 90.0000(19)
Ga Er Ga' 5_554 6_455 90.0000(19)
Ga Er Ga' 5_554 6_456 173.66(14)
Ga Er Ga' 5_554 6_555 6.34(14)
Ga Er Ga' 5_554 6_556 90.0000(19)
Ga Er Ga' 5_554 9_445 125.10(11)
Ga Er Ga' 5_554 9_455 125.10(11)
Ga Er Ga' 5_554 9_545 65.24(12)
Ga Er Ga' 5_554 9_555 65.24(12)
Ga Er Ga' 5_554 10_545 114.76(12)
Ga Er Ga' 5_554 10_555 114.76(12)
Ga Er Ga' 5_554 10_645 54.90(11)
Ga Er Ga' 5_554 10_655 54.90(11)
Ga Er Ga 5_555 9_445 120.0000(10)
Ga Er Ga 5_555 9_455 120.0000(10)
Ga Er Ga 5_555 9_545 60.0000(10)
Ga Er Ga 5_555 9_555 60.0000(10)
Ga Er Ga' 5_555 1_544 114.76(12)
Ga Er Ga' 5_555 1_545 54.90(11)
Ga Er Ga' 5_555 1_554 114.76(12)
Ga Er Ga' 5_555 . 54.90(11)
Ga Er Ga' 5_555 2_554 125.10(11)
Ga Er Ga' 5_555 2_555 65.24(12)
Ga Er Ga' 5_555 2_564 125.10(11)
Ga Er Ga' 5_555 2_565 65.24(12)
Ga Er Ga' 5_555 5_454 173.66(14)
Ga Er Ga' 5_555 5_455 90.0000(19)
Ga Er Ga' 5_555 5_554 90.0000(19)
Ga Er Ga' 5_555 5_555 6.34(14)
Ga Er Ga' 5_555 6_455 173.66(14)
Ga Er Ga' 5_555 6_456 90.0000(19)
Ga Er Ga' 5_555 6_555 90.0000(19)
Ga Er Ga' 5_555 6_556 6.34(14)
Ga Er Ga' 5_555 9_445 114.76(12)
Ga Er Ga' 5_555 9_455 114.76(12)
Ga Er Ga' 5_555 9_545 54.90(11)
Ga Er Ga' 5_555 9_555 54.90(11)
Ga Er Ga' 5_555 10_545 125.10(11)
Ga Er Ga' 5_555 10_555 125.10(11)
Ga Er Ga' 5_555 10_645 65.24(12)
Ga Er Ga' 5_555 10_655 65.24(12)
Ga Er Ga 9_445 9_455 90.0000(19)
Ga Er Ga 9_445 9_545 90.0000(19)
Ga Er Ga 9_445 9_555 180.0(5)
Ga Er Ga' 9_445 1_544 65.24(12)
Ga Er Ga' 9_445 1_545 65.24(12)
Ga Er Ga' 9_445 1_554 125.10(11)
Ga Er Ga' 9_445 . 125.10(11)
Ga Er Ga' 9_445 2_554 54.90(11)
Ga Er Ga' 9_445 2_555 54.90(11)
Ga Er Ga' 9_445 2_564 114.76(12)
Ga Er Ga' 9_445 2_565 114.76(12)
Ga Er Ga' 9_445 5_454 65.24(12)
Ga Er Ga' 9_445 5_455 65.24(12)
Ga Er Ga' 9_445 5_554 125.10(11)
Ga Er Ga' 9_445 5_555 125.10(11)
Ga Er Ga' 9_445 6_455 54.90(11)
Ga Er Ga' 9_445 6_456 54.90(11)
Ga Er Ga' 9_445 6_555 114.76(12)
Ga Er Ga' 9_445 6_556 114.76(12)
Ga Er Ga' 9_445 9_445 6.34(14)
Ga Er Ga' 9_445 9_455 90.0000(19)
Ga Er Ga' 9_445 9_545 90.0000(19)
Ga Er Ga' 9_445 9_555 173.66(14)
Ga Er Ga' 9_445 10_545 6.34(14)
Ga Er Ga' 9_445 10_555 90.0000(19)
Ga Er Ga' 9_445 10_645 90.0000(19)
Ga Er Ga' 9_445 10_655 173.66(14)
Ga Er Ga 9_455 9_545 180.0(5)
Ga Er Ga 9_455 9_555 90.0000(19)
Ga Er Ga' 9_455 1_544 125.10(11)
Ga Er Ga' 9_455 1_545 125.10(11)
Ga Er Ga' 9_455 1_554 65.24(12)
Ga Er Ga' 9_455 . 65.24(12)
Ga Er Ga' 9_455 2_554 114.76(12)
Ga Er Ga' 9_455 2_555 114.76(12)
Ga Er Ga' 9_455 2_564 54.90(11)
Ga Er Ga' 9_455 2_565 54.90(11)
Ga Er Ga' 9_455 5_454 54.90(11)
Ga Er Ga' 9_455 5_455 54.90(11)
Ga Er Ga' 9_455 5_554 114.76(12)
Ga Er Ga' 9_455 5_555 114.76(12)
Ga Er Ga' 9_455 6_455 65.24(12)
Ga Er Ga' 9_455 6_456 65.24(12)
Ga Er Ga' 9_455 6_555 125.10(11)
Ga Er Ga' 9_455 6_556 125.10(11)
Ga Er Ga' 9_455 9_445 90.0000(19)
Ga Er Ga' 9_455 9_455 6.34(14)
Ga Er Ga' 9_455 9_545 173.66(14)
Ga Er Ga' 9_455 9_555 90.0000(19)
Ga Er Ga' 9_455 10_545 90.0000(19)
Ga Er Ga' 9_455 10_555 6.34(14)
Ga Er Ga' 9_455 10_645 173.66(14)
Ga Er Ga' 9_455 10_655 90.0000(19)
Ga Er Ga 9_545 9_555 90.0000(19)
Ga Er Ga' 9_545 1_544 54.90(11)
Ga Er Ga' 9_545 1_545 54.90(11)
Ga Er Ga' 9_545 1_554 114.76(12)
Ga Er Ga' 9_545 . 114.76(12)
Ga Er Ga' 9_545 2_554 65.24(12)
Ga Er Ga' 9_545 2_555 65.24(12)
Ga Er Ga' 9_545 2_564 125.10(11)
Ga Er Ga' 9_545 2_565 125.10(11)
Ga Er Ga' 9_545 5_454 125.10(11)
Ga Er Ga' 9_545 5_455 125.10(11)
Ga Er Ga' 9_545 5_554 65.24(12)
Ga Er Ga' 9_545 5_555 65.24(12)
Ga Er Ga' 9_545 6_455 114.76(12)
Ga Er Ga' 9_545 6_456 114.76(12)
Ga Er Ga' 9_545 6_555 54.90(11)
Ga Er Ga' 9_545 6_556 54.90(11)
Ga Er Ga' 9_545 9_445 90.0000(19)
Ga Er Ga' 9_545 9_455 173.66(14)
Ga Er Ga' 9_545 9_545 6.34(14)
Ga Er Ga' 9_545 9_555 90.0000(19)
Ga Er Ga' 9_545 10_545 90.0000(19)
Ga Er Ga' 9_545 10_555 173.66(14)
Ga Er Ga' 9_545 10_645 6.34(14)
Ga Er Ga' 9_545 10_655 90.0000(19)
Ga Er Ga' 9_555 1_544 114.76(12)
Ga Er Ga' 9_555 1_545 114.76(12)
Ga Er Ga' 9_555 1_554 54.90(11)
Ga Er Ga' 9_555 . 54.90(11)
Ga Er Ga' 9_555 2_554 125.10(11)
Ga Er Ga' 9_555 2_555 125.10(11)
Ga Er Ga' 9_555 2_564 65.24(12)
Ga Er Ga' 9_555 2_565 65.24(12)
Ga Er Ga' 9_555 5_454 114.76(12)
Ga Er Ga' 9_555 5_455 114.76(12)
Ga Er Ga' 9_555 5_554 54.90(11)
Ga Er Ga' 9_555 5_555 54.90(11)
Ga Er Ga' 9_555 6_455 125.10(11)
Ga Er Ga' 9_555 6_456 125.10(11)
Ga Er Ga' 9_555 6_555 65.24(12)
Ga Er Ga' 9_555 6_556 65.24(12)
Ga Er Ga' 9_555 9_445 173.66(14)
Ga Er Ga' 9_555 9_455 90.0000(19)
Ga Er Ga' 9_555 9_545 90.0000(19)
Ga Er Ga' 9_555 9_555 6.34(14)
Ga Er Ga' 9_555 10_545 173.66(14)
Ga Er Ga' 9_555 10_555 90.0000(19)
Ga Er Ga' 9_555 10_645 90.0000(19)
Ga Er Ga' 9_555 10_655 6.34(14)
Ga' Er Ga' 1_544 1_545 89.30(2)
Ga' Er Ga' 1_544 1_554 89.30(2)
Ga' Er Ga' 1_544 . 167.3(2)
Ga' Er Ga' 1_544 2_554 12.7(2)
Ga' Er Ga' 1_544 2_555 90.70(2)
Ga' Er Ga' 1_544 2_564 90.70(2)
Ga' Er Ga' 1_544 2_565 180.0(5)
Ga' Er Ga' 1_544 5_454 70.20(16)
Ga' Er Ga' 1_544 5_455 130.48(17)
Ga' Er Ga' 1_544 5_554 60.40(16)
Ga' Er Ga' 1_544 5_555 119.60(16)
Ga' Er Ga' 1_544 6_455 60.40(16)
Ga' Er Ga' 1_544 6_456 119.60(16)
Ga' Er Ga' 1_544 6_555 49.52(17)
Ga' Er Ga' 1_544 6_556 109.80(16)
Ga' Er Ga' 1_544 9_445 70.20(16)
Ga' Er Ga' 1_544 9_455 130.48(17)
Ga' Er Ga' 1_544 9_545 60.40(16)
Ga' Er Ga' 1_544 9_555 119.60(16)
Ga' Er Ga' 1_544 10_545 60.40(16)
Ga' Er Ga' 1_544 10_555 119.60(16)
Ga' Er Ga' 1_544 10_645 49.52(17)
Ga' Er Ga' 1_544 10_655 109.80(16)
Ga' Er Ga' 1_545 1_554 167.3(2)
Ga' Er Ga' 1_545 . 89.30(2)
Ga' Er Ga' 1_545 2_554 90.70(2)
Ga' Er Ga' 1_545 2_555 12.7(2)
Ga' Er Ga' 1_545 2_564 180.0(5)
Ga' Er Ga' 1_545 2_565 90.70(2)
Ga' Er Ga' 1_545 5_454 130.48(17)
Ga' Er Ga' 1_545 5_455 70.20(16)
Ga' Er Ga' 1_545 5_554 119.60(16)
Ga' Er Ga' 1_545 5_555 60.40(16)
Ga' Er Ga' 1_545 6_455 119.60(16)
Ga' Er Ga' 1_545 6_456 60.40(16)
Ga' Er Ga' 1_545 6_555 109.80(16)
Ga' Er Ga' 1_545 6_556 49.52(17)
Ga' Er Ga' 1_545 9_445 60.40(16)
Ga' Er Ga' 1_545 9_455 119.60(16)
Ga' Er Ga' 1_545 9_545 49.52(17)
Ga' Er Ga' 1_545 9_555 109.80(16)
Ga' Er Ga' 1_545 10_545 70.20(16)
Ga' Er Ga' 1_545 10_555 130.48(17)
Ga' Er Ga' 1_545 10_645 60.40(16)
Ga' Er Ga' 1_545 10_655 119.60(16)
Ga' Er Ga' 1_554 . 89.30(2)
Ga' Er Ga' 1_554 2_554 90.70(2)
Ga' Er Ga' 1_554 2_555 180.0(5)
Ga' Er Ga' 1_554 2_564 12.7(2)
Ga' Er Ga' 1_554 2_565 90.70(2)
Ga' Er Ga' 1_554 5_454 60.40(16)
Ga' Er Ga' 1_554 5_455 119.60(16)
Ga' Er Ga' 1_554 5_554 49.52(17)
Ga' Er Ga' 1_554 5_555 109.80(16)
Ga' Er Ga' 1_554 6_455 70.20(16)
Ga' Er Ga' 1_554 6_456 130.48(17)
Ga' Er Ga' 1_554 6_555 60.40(16)
Ga' Er Ga' 1_554 6_556 119.60(16)
Ga' Er Ga' 1_554 9_445 130.48(17)
Ga' Er Ga' 1_554 9_455 70.20(16)
Ga' Er Ga' 1_554 9_545 119.60(16)
Ga' Er Ga' 1_554 9_555 60.40(16)
Ga' Er Ga' 1_554 10_545 119.60(16)
Ga' Er Ga' 1_554 10_555 60.40(16)
Ga' Er Ga' 1_554 10_645 109.80(16)
Ga' Er Ga' 1_554 10_655 49.52(17)
Ga' Er Ga' . 2_554 180.0(5)
Ga' Er Ga' . 2_555 90.70(2)
Ga' Er Ga' . 2_564 90.70(2)
Ga' Er Ga' . 2_565 12.7(2)
Ga' Er Ga' . 5_454 119.60(16)
Ga' Er Ga' . 5_455 60.40(16)
Ga' Er Ga' . 5_554 109.80(16)
Ga' Er Ga' . 5_555 49.52(17)
Ga' Er Ga' . 6_455 130.48(17)
Ga' Er Ga' . 6_456 70.20(16)
Ga' Er Ga' . 6_555 119.60(16)
Ga' Er Ga' . 6_556 60.40(16)
Ga' Er Ga' . 9_445 119.60(16)
Ga' Er Ga' . 9_455 60.40(16)
Ga' Er Ga' . 9_545 109.80(16)
Ga' Er Ga' . 9_555 49.52(17)
Ga' Er Ga' . 10_545 130.48(17)
Ga' Er Ga' . 10_555 70.20(16)
Ga' Er Ga' . 10_645 119.60(16)
Ga' Er Ga' . 10_655 60.40(16)
Ga' Er Ga' 2_554 2_555 89.30(2)
Ga' Er Ga' 2_554 2_564 89.30(2)
Ga' Er Ga' 2_554 2_565 167.3(2)
Ga' Er Ga' 2_554 5_454 60.40(16)
Ga' Er Ga' 2_554 5_455 119.60(16)
Ga' Er Ga' 2_554 5_554 70.20(16)
Ga' Er Ga' 2_554 5_555 130.48(17)
Ga' Er Ga' 2_554 6_455 49.52(17)
Ga' Er Ga' 2_554 6_456 109.80(16)
Ga' Er Ga' 2_554 6_555 60.40(16)
Ga' Er Ga' 2_554 6_556 119.60(16)
Ga' Er Ga' 2_554 9_445 60.40(16)
Ga' Er Ga' 2_554 9_455 119.60(16)
Ga' Er Ga' 2_554 9_545 70.20(16)
Ga' Er Ga' 2_554 9_555 130.48(17)
Ga' Er Ga' 2_554 10_545 49.52(17)
Ga' Er Ga' 2_554 10_555 109.80(16)
Ga' Er Ga' 2_554 10_645 60.40(16)
Ga' Er Ga' 2_554 10_655 119.60(16)
Ga' Er Ga' 2_555 2_564 167.3(2)
Ga' Er Ga' 2_555 2_565 89.30(2)
Ga' Er Ga' 2_555 5_454 119.60(16)
Ga' Er Ga' 2_555 5_455 60.40(16)
Ga' Er Ga' 2_555 5_554 130.48(17)
Ga' Er Ga' 2_555 5_555 70.20(16)
Ga' Er Ga' 2_555 6_455 109.80(16)
Ga' Er Ga' 2_555 6_456 49.52(17)
Ga' Er Ga' 2_555 6_555 119.60(16)
Ga' Er Ga' 2_555 6_556 60.40(16)
Ga' Er Ga' 2_555 9_445 49.52(17)
Ga' Er Ga' 2_555 9_455 109.80(16)
Ga' Er Ga' 2_555 9_545 60.40(16)
Ga' Er Ga' 2_555 9_555 119.60(16)
Ga' Er Ga' 2_555 10_545 60.40(16)
Ga' Er Ga' 2_555 10_555 119.60(16)
Ga' Er Ga' 2_555 10_645 70.20(16)
Ga' Er Ga' 2_555 10_655 130.48(17)
Ga' Er Ga' 2_564 2_565 89.30(2)
Ga' Er Ga' 2_564 5_454 49.52(17)
Ga' Er Ga' 2_564 5_455 109.80(16)
Ga' Er Ga' 2_564 5_554 60.40(16)
Ga' Er Ga' 2_564 5_555 119.60(16)
Ga' Er Ga' 2_564 6_455 60.40(16)
Ga' Er Ga' 2_564 6_456 119.60(16)
Ga' Er Ga' 2_564 6_555 70.20(16)
Ga' Er Ga' 2_564 6_556 130.48(17)
Ga' Er Ga' 2_564 9_445 119.60(16)
Ga' Er Ga' 2_564 9_455 60.40(16)
Ga' Er Ga' 2_564 9_545 130.48(17)
Ga' Er Ga' 2_564 9_555 70.20(16)
Ga' Er Ga' 2_564 10_545 109.80(16)
Ga' Er Ga' 2_564 10_555 49.52(17)
Ga' Er Ga' 2_564 10_645 119.60(16)
Ga' Er Ga' 2_564 10_655 60.40(16)
Ga' Er Ga' 2_565 5_454 109.80(16)
Ga' Er Ga' 2_565 5_455 49.52(17)
Ga' Er Ga' 2_565 5_554 119.60(16)
Ga' Er Ga' 2_565 5_555 60.40(16)
Ga' Er Ga' 2_565 6_455 119.60(16)
Ga' Er Ga' 2_565 6_456 60.40(16)
Ga' Er Ga' 2_565 6_555 130.48(17)
Ga' Er Ga' 2_565 6_556 70.20(16)
Ga' Er Ga' 2_565 9_445 109.80(16)
Ga' Er Ga' 2_565 9_455 49.52(17)
Ga' Er Ga' 2_565 9_545 119.60(16)
Ga' Er Ga' 2_565 9_555 60.40(16)
Ga' Er Ga' 2_565 10_545 119.60(16)
Ga' Er Ga' 2_565 10_555 60.40(16)
Ga' Er Ga' 2_565 10_645 130.48(17)
Ga' Er Ga' 2_565 10_655 70.20(16)
Ga' Er Ga' 5_454 5_455 89.30(2)
Ga' Er Ga' 5_454 5_554 89.30(2)
Ga' Er Ga' 5_454 5_555 167.3(2)
Ga' Er Ga' 5_454 6_455 12.7(2)
Ga' Er Ga' 5_454 6_456 90.70(2)
Ga' Er Ga' 5_454 6_555 90.70(2)
Ga' Er Ga' 5_454 6_556 180.0(5)
Ga' Er Ga' 5_454 9_445 70.20(16)
Ga' Er Ga' 5_454 9_455 60.40(16)
Ga' Er Ga' 5_454 9_545 130.48(17)
Ga' Er Ga' 5_454 9_555 119.60(16)
Ga' Er Ga' 5_454 10_545 60.40(16)
Ga' Er Ga' 5_454 10_555 49.52(17)
Ga' Er Ga' 5_454 10_645 119.60(16)
Ga' Er Ga' 5_454 10_655 109.80(16)
Ga' Er Ga' 5_455 5_554 167.3(2)
Ga' Er Ga' 5_455 5_555 89.30(2)
Ga' Er Ga' 5_455 6_455 90.70(2)
Ga' Er Ga' 5_455 6_456 12.7(2)
Ga' Er Ga' 5_455 6_555 180.0(5)
Ga' Er Ga' 5_455 6_556 90.70(2)
Ga' Er Ga' 5_455 9_445 60.40(16)
Ga' Er Ga' 5_455 9_455 49.52(17)
Ga' Er Ga' 5_455 9_545 119.60(16)
Ga' Er Ga' 5_455 9_555 109.80(16)
Ga' Er Ga' 5_455 10_545 70.20(16)
Ga' Er Ga' 5_455 10_555 60.40(16)
Ga' Er Ga' 5_455 10_645 130.48(17)
Ga' Er Ga' 5_455 10_655 119.60(16)
Ga' Er Ga' 5_554 5_555 89.30(2)
Ga' Er Ga' 5_554 6_455 90.70(2)
Ga' Er Ga' 5_554 6_456 180.0(5)
Ga' Er Ga' 5_554 6_555 12.7(2)
Ga' Er Ga' 5_554 6_556 90.70(2)
Ga' Er Ga' 5_554 9_445 130.48(17)
Ga' Er Ga' 5_554 9_455 119.60(16)
Ga' Er Ga' 5_554 9_545 70.20(16)
Ga' Er Ga' 5_554 9_555 60.40(16)
Ga' Er Ga' 5_554 10_545 119.60(16)
Ga' Er Ga' 5_554 10_555 109.80(16)
Ga' Er Ga' 5_554 10_645 60.40(16)
Ga' Er Ga' 5_554 10_655 49.52(17)
Ga' Er Ga' 5_555 6_455 180.0(5)
Ga' Er Ga' 5_555 6_456 90.70(2)
Ga' Er Ga' 5_555 6_555 90.70(2)
Ga' Er Ga' 5_555 6_556 12.7(2)
Ga' Er Ga' 5_555 9_445 119.60(16)
Ga' Er Ga' 5_555 9_455 109.80(16)
Ga' Er Ga' 5_555 9_545 60.40(16)
Ga' Er Ga' 5_555 9_555 49.52(17)
Ga' Er Ga' 5_555 10_545 130.48(17)
Ga' Er Ga' 5_555 10_555 119.60(16)
Ga' Er Ga' 5_555 10_645 70.20(16)
Ga' Er Ga' 5_555 10_655 60.40(16)
Ga' Er Ga' 6_455 6_456 89.30(2)
Ga' Er Ga' 6_455 6_555 89.30(2)
Ga' Er Ga' 6_455 6_556 167.3(2)
Ga' Er Ga' 6_455 9_445 60.40(16)
Ga' Er Ga' 6_455 9_455 70.20(16)
Ga' Er Ga' 6_455 9_545 119.60(16)
Ga' Er Ga' 6_455 9_555 130.48(17)
Ga' Er Ga' 6_455 10_545 49.52(17)
Ga' Er Ga' 6_455 10_555 60.40(16)
Ga' Er Ga' 6_455 10_645 109.80(16)
Ga' Er Ga' 6_455 10_655 119.60(16)
Ga' Er Ga' 6_456 6_555 167.3(2)
Ga' Er Ga' 6_456 6_556 89.30(2)
Ga' Er Ga' 6_456 9_445 49.52(17)
Ga' Er Ga' 6_456 9_455 60.40(16)
Ga' Er Ga' 6_456 9_545 109.80(16)
Ga' Er Ga' 6_456 9_555 119.60(16)
Ga' Er Ga' 6_456 10_545 60.40(16)
Ga' Er Ga' 6_456 10_555 70.20(16)
Ga' Er Ga' 6_456 10_645 119.60(16)
Ga' Er Ga' 6_456 10_655 130.48(17)
Ga' Er Ga' 6_555 6_556 89.30(2)
Ga' Er Ga' 6_555 9_445 119.60(16)
Ga' Er Ga' 6_555 9_455 130.48(17)
Ga' Er Ga' 6_555 9_545 60.40(16)
Ga' Er Ga' 6_555 9_555 70.20(16)
Ga' Er Ga' 6_555 10_545 109.80(16)
Ga' Er Ga' 6_555 10_555 119.60(16)
Ga' Er Ga' 6_555 10_645 49.52(17)
Ga' Er Ga' 6_555 10_655 60.40(16)
Ga' Er Ga' 6_556 9_445 109.80(16)
Ga' Er Ga' 6_556 9_455 119.60(16)
Ga' Er Ga' 6_556 9_545 49.52(17)
Ga' Er Ga' 6_556 9_555 60.40(16)
Ga' Er Ga' 6_556 10_545 119.60(16)
Ga' Er Ga' 6_556 10_555 130.48(17)
Ga' Er Ga' 6_556 10_645 60.40(16)
Ga' Er Ga' 6_556 10_655 70.20(16)
Ga' Er Ga' 9_445 9_455 89.30(2)
Ga' Er Ga' 9_445 9_545 89.30(2)
Ga' Er Ga' 9_445 9_555 167.3(2)
Ga' Er Ga' 9_445 10_545 12.7(2)
Ga' Er Ga' 9_445 10_555 90.70(2)
Ga' Er Ga' 9_445 10_645 90.70(2)
Ga' Er Ga' 9_445 10_655 180.0(5)
Ga' Er Ga' 9_455 9_545 167.3(2)
Ga' Er Ga' 9_455 9_555 89.30(2)
Ga' Er Ga' 9_455 10_545 90.70(2)
Ga' Er Ga' 9_455 10_555 12.7(2)
Ga' Er Ga' 9_455 10_645 180.0(5)
Ga' Er Ga' 9_455 10_655 90.70(2)
Ga' Er Ga' 9_545 9_555 89.30(2)
Ga' Er Ga' 9_545 10_545 90.70(2)
Ga' Er Ga' 9_545 10_555 180.0(5)
Ga' Er Ga' 9_545 10_645 12.7(2)
Ga' Er Ga' 9_545 10_655 90.70(2)
Ga' Er Ga' 9_555 10_545 180.0(5)
Ga' Er Ga' 9_555 10_555 90.70(2)
Ga' Er Ga' 9_555 10_645 90.70(2)
Ga' Er Ga' 9_555 10_655 12.7(2)
Ga' Er Ga' 10_545 10_555 89.30(2)
Ga' Er Ga' 10_545 10_645 89.30(2)
Ga' Er Ga' 10_545 10_655 167.3(2)
Ga' Er Ga' 10_555 10_645 167.3(2)
Ga' Er Ga' 10_555 10_655 89.30(2)
Ga' Er Ga' 10_645 10_655 89.30(2)
Er Ga Er . 1_556 90.0000(19)
Er Ga Er . 1_565 90.0000(19)
Er Ga Er . 1_566 180.0(5)
Er Ga Ga . 5_455 60.0000(10)
Er Ga Ga . 5_465 120.0000(10)
Er Ga Ga . 5_555 60.0000(10)
Er Ga Ga . 5_565 120.0000(10)
Er Ga Ga . 9_455 60.0000(10)
Er Ga Ga . 9_456 120.0000(10)
Er Ga Ga . 9_555 60.0000(10)
Er Ga Ga . 9_556 120.0000(10)
Er Ga Ga' . . 90
Er Ga Ga' . 2_565 90
Er Ga Ga' . 5_455 62.89(7)
Er Ga Ga' . 5_555 62.89(7)
Er Ga Ga' . 6_466 117.11(7)
Er Ga Ga' . 6_566 117.11(7)
Er Ga Ga' . 9_455 62.89(7)
Er Ga Ga' . 9_555 62.89(7)
Er Ga Ga' . 10_556 117.11(7)
Er Ga Ga' . 10_656 117.11(7)
Er Ga Mn . 1_455 90
Er Ga Mn . . 90
Er Ga Er 1_556 1_565 180.0(5)
Er Ga Er 1_556 1_566 90.0000(19)
Er Ga Ga 1_556 5_455 60.0000(10)
Er Ga Ga 1_556 5_465 120.0000(10)
Er Ga Ga 1_556 5_555 60.0000(10)
Er Ga Ga 1_556 5_565 120.0000(10)
Er Ga Ga 1_556 9_455 120.0000(10)
Er Ga Ga 1_556 9_456 60.0000(10)
Er Ga Ga 1_556 9_555 120.0000(10)
Er Ga Ga 1_556 9_556 60.0000(10)
Er Ga Ga' 1_556 . 90
Er Ga Ga' 1_556 2_565 90
Er Ga Ga' 1_556 5_455 62.89(7)
Er Ga Ga' 1_556 5_555 62.89(7)
Er Ga Ga' 1_556 6_466 117.11(7)
Er Ga Ga' 1_556 6_566 117.11(7)
Er Ga Ga' 1_556 9_455 117.11(7)
Er Ga Ga' 1_556 9_555 117.11(7)
Er Ga Ga' 1_556 10_556 62.89(7)
Er Ga Ga' 1_556 10_656 62.89(7)
Er Ga Mn 1_556 1_455 90
Er Ga Mn 1_556 . 90
Er Ga Er 1_565 1_566 90.0000(19)
Er Ga Ga 1_565 5_455 120.0000(10)
Er Ga Ga 1_565 5_465 60.0000(10)
Er Ga Ga 1_565 5_555 120.0000(10)
Er Ga Ga 1_565 5_565 60.0000(10)
Er Ga Ga 1_565 9_455 60.0000(10)
Er Ga Ga 1_565 9_456 120.0000(10)
Er Ga Ga 1_565 9_555 60.0000(10)
Er Ga Ga 1_565 9_556 120.0000(10)
Er Ga Ga' 1_565 . 90
Er Ga Ga' 1_565 2_565 90
Er Ga Ga' 1_565 5_455 117.11(7)
Er Ga Ga' 1_565 5_555 117.11(7)
Er Ga Ga' 1_565 6_466 62.89(7)
Er Ga Ga' 1_565 6_566 62.89(7)
Er Ga Ga' 1_565 9_455 62.89(7)
Er Ga Ga' 1_565 9_555 62.89(7)
Er Ga Ga' 1_565 10_556 117.11(7)
Er Ga Ga' 1_565 10_656 117.11(7)
Er Ga Mn 1_565 1_455 90
Er Ga Mn 1_565 . 90
Er Ga Ga 1_566 5_455 120.0000(10)
Er Ga Ga 1_566 5_465 60.0000(10)
Er Ga Ga 1_566 5_555 120.0000(10)
Er Ga Ga 1_566 5_565 60.0000(10)
Er Ga Ga 1_566 9_455 120.0000(10)
Er Ga Ga 1_566 9_456 60.0000(10)
Er Ga Ga 1_566 9_555 120.0000(10)
Er Ga Ga 1_566 9_556 60.0000(10)
Er Ga Ga' 1_566 . 90
Er Ga Ga' 1_566 2_565 90
Er Ga Ga' 1_566 5_455 117.11(7)
Er Ga Ga' 1_566 5_555 117.11(7)
Er Ga Ga' 1_566 6_466 62.89(7)
Er Ga Ga' 1_566 6_566 62.89(7)
Er Ga Ga' 1_566 9_455 117.11(7)
Er Ga Ga' 1_566 9_555 117.11(7)
Er Ga Ga' 1_566 10_556 62.89(7)
Er Ga Ga' 1_566 10_656 62.89(7)
Er Ga Mn 1_566 1_455 90
Er Ga Mn 1_566 . 90
Ga Ga Ga 5_455 5_465 90.0000(19)
Ga Ga Ga 5_455 5_555 90.0000(19)
Ga Ga Ga 5_455 5_565 180.0(5)
Ga Ga Ga 5_455 9_455 60.0000(10)
Ga Ga Ga 5_455 9_456 60.0000(10)
Ga Ga Ga 5_455 9_555 120.0000(10)
Ga Ga Ga 5_455 9_556 120.0000(10)
Ga Ga Ga' 5_455 . 135.0000(10)
Ga Ga Ga' 5_455 2_565 45.0000(10)
Ga Ga Ga' 5_455 5_455 4.87(12)
Ga Ga Ga' 5_455 5_555 94.87(12)
Ga Ga Ga' 5_455 6_466 85.13(12)
Ga Ga Ga' 5_455 6_566 175.13(12)
Ga Ga Ga' 5_455 9_455 57.27(6)
Ga Ga Ga' 5_455 9_555 122.73(6)
Ga Ga Ga' 5_455 10_556 57.27(6)
Ga Ga Ga' 5_455 10_656 122.73(6)
Ga Ga Mn 5_455 1_455 45.0000(10)
Ga Ga Mn 5_455 . 135.0000(10)
Ga Ga Ga 5_465 5_555 180.0(5)
Ga Ga Ga 5_465 5_565 90.0000(19)
Ga Ga Ga 5_465 9_455 60.0000(10)
Ga Ga Ga 5_465 9_456 60.0000(10)
Ga Ga Ga 5_465 9_555 120.0000(10)
Ga Ga Ga 5_465 9_556 120.0000(10)
Ga Ga Ga' 5_465 . 135.0000(10)
Ga Ga Ga' 5_465 2_565 45.0000(10)
Ga Ga Ga' 5_465 5_455 85.13(12)
Ga Ga Ga' 5_465 5_555 175.13(12)
Ga Ga Ga' 5_465 6_466 4.87(12)
Ga Ga Ga' 5_465 6_566 94.87(12)
Ga Ga Ga' 5_465 9_455 57.27(6)
Ga Ga Ga' 5_465 9_555 122.73(6)
Ga Ga Ga' 5_465 10_556 57.27(6)
Ga Ga Ga' 5_465 10_656 122.73(6)
Ga Ga Mn 5_465 1_455 45.0000(10)
Ga Ga Mn 5_465 . 135.0000(10)
Ga Ga Ga 5_555 5_565 90.0000(19)
Ga Ga Ga 5_555 9_455 120.0000(10)
Ga Ga Ga 5_555 9_456 120.0000(10)
Ga Ga Ga 5_555 9_555 60.0000(10)
Ga Ga Ga 5_555 9_556 60.0000(10)
Ga Ga Ga' 5_555 . 45.0000(10)
Ga Ga Ga' 5_555 2_565 135.0000(10)
Ga Ga Ga' 5_555 5_455 94.87(12)
Ga Ga Ga' 5_555 5_555 4.87(12)
Ga Ga Ga' 5_555 6_466 175.13(12)
Ga Ga Ga' 5_555 6_566 85.13(12)
Ga Ga Ga' 5_555 9_455 122.73(6)
Ga Ga Ga' 5_555 9_555 57.27(6)
Ga Ga Ga' 5_555 10_556 122.73(6)
Ga Ga Ga' 5_555 10_656 57.27(6)
Ga Ga Mn 5_555 1_455 135.0000(10)
Ga Ga Mn 5_555 . 45.0000(10)
Ga Ga Ga 5_565 9_455 120.0000(10)
Ga Ga Ga 5_565 9_456 120.0000(10)
Ga Ga Ga 5_565 9_555 60.0000(10)
Ga Ga Ga 5_565 9_556 60.0000(10)
Ga Ga Ga' 5_565 . 45.0000(10)
Ga Ga Ga' 5_565 2_565 135.0000(10)
Ga Ga Ga' 5_565 5_455 175.13(12)
Ga Ga Ga' 5_565 5_555 85.13(12)
Ga Ga Ga' 5_565 6_466 94.87(12)
Ga Ga Ga' 5_565 6_566 4.87(12)
Ga Ga Ga' 5_565 9_455 122.73(6)
Ga Ga Ga' 5_565 9_555 57.27(6)
Ga Ga Ga' 5_565 10_556 122.73(6)
Ga Ga Ga' 5_565 10_656 57.27(6)
Ga Ga Mn 5_565 1_455 135.0000(10)
Ga Ga Mn 5_565 . 45.0000(10)
Ga Ga Ga 9_455 9_456 90.0000(19)
Ga Ga Ga 9_455 9_555 90.0000(19)
Ga Ga Ga 9_455 9_556 180.0(5)
Ga Ga Ga' 9_455 . 135.0000(10)
Ga Ga Ga' 9_455 2_565 45.0000(10)
Ga Ga Ga' 9_455 5_455 57.27(6)
Ga Ga Ga' 9_455 5_555 122.73(6)
Ga Ga Ga' 9_455 6_466 57.27(6)
Ga Ga Ga' 9_455 6_566 122.73(6)
Ga Ga Ga' 9_455 9_455 4.87(12)
Ga Ga Ga' 9_455 9_555 94.87(12)
Ga Ga Ga' 9_455 10_556 85.13(12)
Ga Ga Ga' 9_455 10_656 175.13(12)
Ga Ga Mn 9_455 1_455 45.0000(10)
Ga Ga Mn 9_455 . 135.0000(10)
Ga Ga Ga 9_456 9_555 180.0(5)
Ga Ga Ga 9_456 9_556 90.0000(19)
Ga Ga Ga' 9_456 . 135.0000(10)
Ga Ga Ga' 9_456 2_565 45.0000(10)
Ga Ga Ga' 9_456 5_455 57.27(6)
Ga Ga Ga' 9_456 5_555 122.73(6)
Ga Ga Ga' 9_456 6_466 57.27(6)
Ga Ga Ga' 9_456 6_566 122.73(6)
Ga Ga Ga' 9_456 9_455 85.13(12)
Ga Ga Ga' 9_456 9_555 175.13(12)
Ga Ga Ga' 9_456 10_556 4.87(12)
Ga Ga Ga' 9_456 10_656 94.87(12)
Ga Ga Mn 9_456 1_455 45.0000(10)
Ga Ga Mn 9_456 . 135.0000(10)
Ga Ga Ga 9_555 9_556 90.0000(19)
Ga Ga Ga' 9_555 . 45.0000(10)
Ga Ga Ga' 9_555 2_565 135.0000(10)
Ga Ga Ga' 9_555 5_455 122.73(6)
Ga Ga Ga' 9_555 5_555 57.27(6)
Ga Ga Ga' 9_555 6_466 122.73(6)
Ga Ga Ga' 9_555 6_566 57.27(6)
Ga Ga Ga' 9_555 9_455 94.87(12)
Ga Ga Ga' 9_555 9_555 4.87(12)
Ga Ga Ga' 9_555 10_556 175.13(12)
Ga Ga Ga' 9_555 10_656 85.13(12)
Ga Ga Mn 9_555 1_455 135.0000(10)
Ga Ga Mn 9_555 . 45.0000(10)
Ga Ga Ga' 9_556 . 45.0000(10)
Ga Ga Ga' 9_556 2_565 135.0000(10)
Ga Ga Ga' 9_556 5_455 122.73(6)
Ga Ga Ga' 9_556 5_555 57.27(6)
Ga Ga Ga' 9_556 6_466 122.73(6)
Ga Ga Ga' 9_556 6_566 57.27(6)
Ga Ga Ga' 9_556 9_455 175.13(12)
Ga Ga Ga' 9_556 9_555 85.13(12)
Ga Ga Ga' 9_556 10_556 94.87(12)
Ga Ga Ga' 9_556 10_656 4.87(12)
Ga Ga Mn 9_556 1_455 135.0000(10)
Ga Ga Mn 9_556 . 45.0000(10)
Ga' Ga Ga' . 2_565 180.0(5)
Ga' Ga Ga' . 5_455 139.87(12)
Ga' Ga Ga' . 5_555 40.13(12)
Ga' Ga Ga' . 6_466 139.87(12)
Ga' Ga Ga' . 6_566 40.13(12)
Ga' Ga Ga' . 9_455 139.87(12)
Ga' Ga Ga' . 9_555 40.13(12)
Ga' Ga Ga' . 10_556 139.87(12)
Ga' Ga Ga' . 10_656 40.13(12)
Ga' Ga Mn . 1_455 180.0(5)
Ga' Ga Mn . . 0.0(5)
Ga' Ga Ga' 2_565 5_455 40.13(12)
Ga' Ga Ga' 2_565 5_555 139.87(12)
Ga' Ga Ga' 2_565 6_466 40.13(12)
Ga' Ga Ga' 2_565 6_566 139.87(12)
Ga' Ga Ga' 2_565 9_455 40.13(12)
Ga' Ga Ga' 2_565 9_555 139.87(12)
Ga' Ga Ga' 2_565 10_556 40.13(12)
Ga' Ga Ga' 2_565 10_656 139.87(12)
Ga' Ga Mn 2_565 1_455 0.0(5)
Ga' Ga Mn 2_565 . 180.0(5)
Ga' Ga Ga' 5_455 5_555 99.75(17)
Ga' Ga Ga' 5_455 6_466 80.25(17)
Ga' Ga Ga' 5_455 6_566 180.0(5)
Ga' Ga Ga' 5_455 9_455 54.22(10)
Ga' Ga Ga' 5_455 9_555 125.78(10)
Ga' Ga Ga' 5_455 10_556 54.22(10)
Ga' Ga Ga' 5_455 10_656 125.78(10)
Ga' Ga Mn 5_455 1_455 40.13(12)
Ga' Ga Mn 5_455 . 139.87(12)
Ga' Ga Ga' 5_555 6_466 180.0(5)
Ga' Ga Ga' 5_555 6_566 80.25(17)
Ga' Ga Ga' 5_555 9_455 125.78(10)
Ga' Ga Ga' 5_555 9_555 54.22(10)
Ga' Ga Ga' 5_555 10_556 125.78(10)
Ga' Ga Ga' 5_555 10_656 54.22(10)
Ga' Ga Mn 5_555 1_455 139.87(12)
Ga' Ga Mn 5_555 . 40.13(12)
Ga' Ga Ga' 6_466 6_566 99.75(17)
Ga' Ga Ga' 6_466 9_455 54.22(10)
Ga' Ga Ga' 6_466 9_555 125.78(10)
Ga' Ga Ga' 6_466 10_556 54.22(10)
Ga' Ga Ga' 6_466 10_656 125.78(10)
Ga' Ga Mn 6_466 1_455 40.13(12)
Ga' Ga Mn 6_466 . 139.87(12)
Ga' Ga Ga' 6_566 9_455 125.78(10)
Ga' Ga Ga' 6_566 9_555 54.22(10)
Ga' Ga Ga' 6_566 10_556 125.78(10)
Ga' Ga Ga' 6_566 10_656 54.22(10)
Ga' Ga Mn 6_566 1_455 139.87(12)
Ga' Ga Mn 6_566 . 40.13(12)
Ga' Ga Ga' 9_455 9_555 99.75(17)
Ga' Ga Ga' 9_455 10_556 80.25(17)
Ga' Ga Ga' 9_455 10_656 180.0(5)
Ga' Ga Mn 9_455 1_455 40.13(12)
Ga' Ga Mn 9_455 . 139.87(12)
Ga' Ga Ga' 9_555 10_556 180.0(5)
Ga' Ga Ga' 9_555 10_656 80.25(17)
Ga' Ga Mn 9_555 1_455 139.87(12)
Ga' Ga Mn 9_555 . 40.13(12)
Ga' Ga Ga' 10_556 10_656 99.75(17)
Ga' Ga Mn 10_556 1_455 40.13(12)
Ga' Ga Mn 10_556 . 139.87(12)
Ga' Ga Mn 10_656 1_455 139.87(12)
Ga' Ga Mn 10_656 . 40.13(12)
Mn Ga Mn 1_455 . 180.0(5)
Er Ga' Er . 1_556 89.30(3)
Er Ga' Er . 1_565 89.30(3)
Er Ga' Er . 1_566 167.3(3)
Er Ga' Ga . . 83.66(14)
Er Ga' Ga . 5_555 62.21(4)
Er Ga' Ga . 5_565 127.48(16)
Er Ga' Ga . 9_555 62.21(4)
Er Ga' Ga . 9_556 127.48(16)
Er Ga' Ga' . 2_565 83.66(14)
Er Ga' Ga' . 5_455 59.80(10)
Er Ga' Ga' . 5_555 65.24(9)
Er Ga' Ga' . 5_565 129.28(15)
Er Ga' Ga' . 6_466 108.9(2)
Er Ga' Ga' . 6_556 59.80(6)
Er Ga' Ga' . 6_566 125.10(18)
Er Ga' Ga' . 9_455 59.80(10)
Er Ga' Ga' . 9_555 65.24(9)
Er Ga' Ga' . 9_556 129.28(15)
Er Ga' Ga' . 10_556 108.9(2)
Er Ga' Ga' . 10_655 59.80(6)
Er Ga' Ga' . 10_656 125.10(18)
Er Ga' Mn . 1_455 83.66(14)
Er Ga' Mn . . 96.34(14)
Er Ga' Er 1_556 1_565 167.3(3)
Er Ga' Er 1_556 1_566 89.30(3)
Er Ga' Ga 1_556 . 83.66(14)
Er Ga' Ga 1_556 5_555 62.21(4)
Er Ga' Ga 1_556 5_565 127.48(16)
Er Ga' Ga 1_556 9_555 127.48(16)
Er Ga' Ga 1_556 9_556 62.21(4)
Er Ga' Ga' 1_556 2_565 83.66(14)
Er Ga' Ga' 1_556 5_455 59.80(10)
Er Ga' Ga' 1_556 5_555 65.24(9)
Er Ga' Ga' 1_556 5_565 129.28(15)
Er Ga' Ga' 1_556 6_466 108.9(2)
Er Ga' Ga' 1_556 6_556 59.80(6)
Er Ga' Ga' 1_556 6_566 125.10(18)
Er Ga' Ga' 1_556 9_455 108.9(2)
Er Ga' Ga' 1_556 9_555 125.10(18)
Er Ga' Ga' 1_556 9_556 59.80(6)
Er Ga' Ga' 1_556 10_556 59.80(10)
Er Ga' Ga' 1_556 10_655 129.28(15)
Er Ga' Ga' 1_556 10_656 65.24(9)
Er Ga' Mn 1_556 1_455 83.66(14)
Er Ga' Mn 1_556 . 96.34(14)
Er Ga' Er 1_565 1_566 89.30(3)
Er Ga' Ga 1_565 . 83.66(14)
Er Ga' Ga 1_565 5_555 127.48(16)
Er Ga' Ga 1_565 5_565 62.21(4)
Er Ga' Ga 1_565 9_555 62.21(4)
Er Ga' Ga 1_565 9_556 127.48(16)
Er Ga' Ga' 1_565 2_565 83.66(14)
Er Ga' Ga' 1_565 5_455 108.9(2)
Er Ga' Ga' 1_565 5_555 125.10(18)
Er Ga' Ga' 1_565 5_565 59.80(6)
Er Ga' Ga' 1_565 6_466 59.80(10)
Er Ga' Ga' 1_565 6_556 129.28(15)
Er Ga' Ga' 1_565 6_566 65.24(9)
Er Ga' Ga' 1_565 9_455 59.80(10)
Er Ga' Ga' 1_565 9_555 65.24(9)
Er Ga' Ga' 1_565 9_556 129.28(15)
Er Ga' Ga' 1_565 10_556 108.9(2)
Er Ga' Ga' 1_565 10_655 59.80(6)
Er Ga' Ga' 1_565 10_656 125.10(18)
Er Ga' Mn 1_565 1_455 83.66(14)
Er Ga' Mn 1_565 . 96.34(14)
Er Ga' Ga 1_566 . 83.66(14)
Er Ga' Ga 1_566 5_555 127.48(16)
Er Ga' Ga 1_566 5_565 62.21(4)
Er Ga' Ga 1_566 9_555 127.48(16)
Er Ga' Ga 1_566 9_556 62.21(4)
Er Ga' Ga' 1_566 2_565 83.66(14)
Er Ga' Ga' 1_566 5_455 108.9(2)
Er Ga' Ga' 1_566 5_555 125.10(18)
Er Ga' Ga' 1_566 5_565 59.80(6)
Er Ga' Ga' 1_566 6_466 59.80(10)
Er Ga' Ga' 1_566 6_556 129.28(15)
Er Ga' Ga' 1_566 6_566 65.24(9)
Er Ga' Ga' 1_566 9_455 108.9(2)
Er Ga' Ga' 1_566 9_555 125.10(18)
Er Ga' Ga' 1_566 9_556 59.80(6)
Er Ga' Ga' 1_566 10_556 59.80(10)
Er Ga' Ga' 1_566 10_655 129.28(15)
Er Ga' Ga' 1_566 10_656 65.24(9)
Er Ga' Mn 1_566 1_455 83.66(14)
Er Ga' Mn 1_566 . 96.34(14)
Ga Ga' Ga . 5_555 130.13(12)
Ga Ga' Ga . 5_565 130.13(12)
Ga Ga' Ga . 9_555 130.13(12)
Ga Ga' Ga . 9_556 130.13(12)
Ga Ga' Ga' . 2_565 0.0(5)
Ga Ga' Ga' . 5_455 36.07(14)
Ga Ga' Ga' . 5_555 135.00(17)
Ga Ga' Ga' . 5_565 126.07(14)
Ga Ga' Ga' . 6_466 36.07(14)
Ga Ga' Ga' . 6_556 126.07(14)
Ga Ga' Ga' . 6_566 135.00(17)
Ga Ga' Ga' . 9_455 36.07(14)
Ga Ga' Ga' . 9_555 135.00(17)
Ga Ga' Ga' . 9_556 126.07(14)
Ga Ga' Ga' . 10_556 36.07(14)
Ga Ga' Ga' . 10_655 126.07(14)
Ga Ga' Ga' . 10_656 135.00(17)
Ga Ga' Mn . 1_455 0.0(5)
Ga Ga' Mn . . 180.0(5)
Ga Ga' Ga 5_555 5_565 99.7(2)
Ga Ga' Ga 5_555 9_555 65.46(13)
Ga Ga' Ga 5_555 9_556 65.46(13)
Ga Ga' Ga' 5_555 2_565 130.13(12)
Ga Ga' Ga' 5_555 5_455 94.06(12)
Ga Ga' Ga' 5_555 5_555 4.87(12)
Ga Ga' Ga' 5_555 5_565 103.8(2)
Ga Ga' Ga' 5_555 6_466 166.2(2)
Ga Ga' Ga' 5_555 6_556 4.06(8)
Ga Ga' Ga' 5_555 6_566 94.9(3)
Ga Ga' Ga' 5_555 9_455 121.39(7)
Ga Ga' Ga' 5_555 9_555 62.89(15)
Ga Ga' Ga' 5_555 9_556 67.70(13)
Ga Ga' Ga' 5_555 10_556 121.39(7)
Ga Ga' Ga' 5_555 10_655 67.70(13)
Ga Ga' Ga' 5_555 10_656 62.89(15)
Ga Ga' Mn 5_555 1_455 130.13(12)
Ga Ga' Mn 5_555 . 49.87(12)
Ga Ga' Ga 5_565 9_555 65.46(13)
Ga Ga' Ga 5_565 9_556 65.46(13)
Ga Ga' Ga' 5_565 2_565 130.13(12)
Ga Ga' Ga' 5_565 5_455 166.2(2)
Ga Ga' Ga' 5_565 5_555 94.9(3)
Ga Ga' Ga' 5_565 5_565 4.06(8)
Ga Ga' Ga' 5_565 6_466 94.06(12)
Ga Ga' Ga' 5_565 6_556 103.8(2)
Ga Ga' Ga' 5_565 6_566 4.87(12)
Ga Ga' Ga' 5_565 9_455 121.39(7)
Ga Ga' Ga' 5_565 9_555 62.89(15)
Ga Ga' Ga' 5_565 9_556 67.70(13)
Ga Ga' Ga' 5_565 10_556 121.39(7)
Ga Ga' Ga' 5_565 10_655 67.70(13)
Ga Ga' Ga' 5_565 10_656 62.89(15)
Ga Ga' Mn 5_565 1_455 130.13(12)
Ga Ga' Mn 5_565 . 49.87(12)
Ga Ga' Ga 9_555 9_556 99.7(2)
Ga Ga' Ga' 9_555 2_565 130.13(12)
Ga Ga' Ga' 9_555 5_455 121.39(7)
Ga Ga' Ga' 9_555 5_555 62.89(15)
Ga Ga' Ga' 9_555 5_565 67.70(13)
Ga Ga' Ga' 9_555 6_466 121.39(7)
Ga Ga' Ga' 9_555 6_556 67.70(13)
Ga Ga' Ga' 9_555 6_566 62.89(15)
Ga Ga' Ga' 9_555 9_455 94.06(12)
Ga Ga' Ga' 9_555 9_555 4.87(12)
Ga Ga' Ga' 9_555 9_556 103.8(2)
Ga Ga' Ga' 9_555 10_556 166.2(2)
Ga Ga' Ga' 9_555 10_655 4.06(8)
Ga Ga' Ga' 9_555 10_656 94.9(3)
Ga Ga' Mn 9_555 1_455 130.13(12)
Ga Ga' Mn 9_555 . 49.87(12)
Ga Ga' Ga' 9_556 2_565 130.13(12)
Ga Ga' Ga' 9_556 5_455 121.39(7)
Ga Ga' Ga' 9_556 5_555 62.89(15)
Ga Ga' Ga' 9_556 5_565 67.70(13)
Ga Ga' Ga' 9_556 6_466 121.39(7)
Ga Ga' Ga' 9_556 6_556 67.70(13)
Ga Ga' Ga' 9_556 6_566 62.89(15)
Ga Ga' Ga' 9_556 9_455 166.2(2)
Ga Ga' Ga' 9_556 9_555 94.9(3)
Ga Ga' Ga' 9_556 9_556 4.06(8)
Ga Ga' Ga' 9_556 10_556 94.06(12)
Ga Ga' Ga' 9_556 10_655 103.8(2)
Ga Ga' Ga' 9_556 10_656 4.87(12)
Ga Ga' Mn 9_556 1_455 130.13(12)
Ga Ga' Mn 9_556 . 49.87(12)
Ga' Ga' Ga' 2_565 5_455 36.07(14)
Ga' Ga' Ga' 2_565 5_555 135.00(17)
Ga' Ga' Ga' 2_565 5_565 126.07(14)
Ga' Ga' Ga' 2_565 6_466 36.07(14)
Ga' Ga' Ga' 2_565 6_556 126.07(14)
Ga' Ga' Ga' 2_565 6_566 135.00(17)
Ga' Ga' Ga' 2_565 9_455 36.07(14)
Ga' Ga' Ga' 2_565 9_555 135.00(17)
Ga' Ga' Ga' 2_565 9_556 126.07(14)
Ga' Ga' Ga' 2_565 10_556 36.07(14)
Ga' Ga' Ga' 2_565 10_655 126.07(14)
Ga' Ga' Ga' 2_565 10_656 135.00(17)
Ga' Ga' Mn 2_565 1_455 0.0(5)
Ga' Ga' Mn 2_565 . 180.0(5)
Ga' Ga' Ga' 5_455 5_555 98.93(17)
Ga' Ga' Ga' 5_455 5_565 162.1(2)
Ga' Ga' Ga' 5_455 6_466 72.1(2)
Ga' Ga' Ga' 5_455 6_556 90.00(14)
Ga' Ga' Ga' 5_455 6_566 171.1(3)
Ga' Ga' Ga' 5_455 9_455 49.20(15)
Ga' Ga' Ga' 5_455 9_555 124.86(11)
Ga' Ga' Ga' 5_455 9_556 118.42(9)
Ga' Ga' Ga' 5_455 10_556 49.20(15)
Ga' Ga' Ga' 5_455 10_655 118.42(9)
Ga' Ga' Ga' 5_455 10_656 124.86(11)
Ga' Ga' Mn 5_455 1_455 36.07(14)
Ga' Ga' Mn 5_455 . 143.93(14)
Ga' Ga' Ga' 5_555 5_565 98.9(3)
Ga' Ga' Ga' 5_555 6_466 171.1(3)
Ga' Ga' Ga' 5_555 6_556 8.93(15)
Ga' Ga' Ga' 5_555 6_566 90.0(3)
Ga' Ga' Ga' 5_555 9_455 124.86(11)
Ga' Ga' Ga' 5_555 9_555 60.00(17)
Ga' Ga' Ga' 5_555 9_556 65.40(15)
Ga' Ga' Ga' 5_555 10_556 124.86(11)
Ga' Ga' Ga' 5_555 10_655 65.40(15)
Ga' Ga' Ga' 5_555 10_656 60.00(17)
Ga' Ga' Mn 5_555 1_455 135.00(17)
Ga' Ga' Mn 5_555 . 45.00(17)
Ga' Ga' Ga' 5_565 6_466 90.00(14)
Ga' Ga' Ga' 5_565 6_556 107.9(3)
Ga' Ga' Ga' 5_565 6_566 8.93(15)
Ga' Ga' Ga' 5_565 9_455 118.42(9)
Ga' Ga' Ga' 5_565 9_555 65.40(15)
Ga' Ga' Ga' 5_565 9_556 69.72(13)
Ga' Ga' Ga' 5_565 10_556 118.42(9)
Ga' Ga' Ga' 5_565 10_655 69.72(13)
Ga' Ga' Ga' 5_565 10_656 65.40(15)
Ga' Ga' Mn 5_565 1_455 126.07(14)
Ga' Ga' Mn 5_565 . 53.93(14)
Ga' Ga' Ga' 6_466 6_556 162.1(2)
Ga' Ga' Ga' 6_466 6_566 98.93(17)
Ga' Ga' Ga' 6_466 9_455 49.20(15)
Ga' Ga' Ga' 6_466 9_555 124.86(11)
Ga' Ga' Ga' 6_466 9_556 118.42(9)
Ga' Ga' Ga' 6_466 10_556 49.20(15)
Ga' Ga' Ga' 6_466 10_655 118.42(9)
Ga' Ga' Ga' 6_466 10_656 124.86(11)
Ga' Ga' Mn 6_466 1_455 36.07(14)
Ga' Ga' Mn 6_466 . 143.93(14)
Ga' Ga' Ga' 6_556 6_566 98.9(3)
Ga' Ga' Ga' 6_556 9_455 118.42(9)
Ga' Ga' Ga' 6_556 9_555 65.40(15)
Ga' Ga' Ga' 6_556 9_556 69.72(13)
Ga' Ga' Ga' 6_556 10_556 118.42(9)
Ga' Ga' Ga' 6_556 10_655 69.72(13)
Ga' Ga' Ga' 6_556 10_656 65.40(15)
Ga' Ga' Mn 6_556 1_455 126.07(14)
Ga' Ga' Mn 6_556 . 53.93(14)
Ga' Ga' Ga' 6_566 9_455 124.86(11)
Ga' Ga' Ga' 6_566 9_555 60.00(17)
Ga' Ga' Ga' 6_566 9_556 65.40(15)
Ga' Ga' Ga' 6_566 10_556 124.86(11)
Ga' Ga' Ga' 6_566 10_655 65.40(15)
Ga' Ga' Ga' 6_566 10_656 60.00(17)
Ga' Ga' Mn 6_566 1_455 135.00(17)
Ga' Ga' Mn 6_566 . 45.00(17)
Ga' Ga' Ga' 9_455 9_555 98.93(17)
Ga' Ga' Ga' 9_455 9_556 162.1(2)
Ga' Ga' Ga' 9_455 10_556 72.1(2)
Ga' Ga' Ga' 9_455 10_655 90.00(14)
Ga' Ga' Ga' 9_455 10_656 171.1(3)
Ga' Ga' Mn 9_455 1_455 36.07(14)
Ga' Ga' Mn 9_455 . 143.93(14)
Ga' Ga' Ga' 9_555 9_556 98.9(3)
Ga' Ga' Ga' 9_555 10_556 171.1(3)
Ga' Ga' Ga' 9_555 10_655 8.93(15)
Ga' Ga' Ga' 9_555 10_656 90.0(3)
Ga' Ga' Mn 9_555 1_455 135.00(17)
Ga' Ga' Mn 9_555 . 45.00(17)
Ga' Ga' Ga' 9_556 10_556 90.00(14)
Ga' Ga' Ga' 9_556 10_655 107.9(3)
Ga' Ga' Ga' 9_556 10_656 8.93(15)
Ga' Ga' Mn 9_556 1_455 126.07(14)
Ga' Ga' Mn 9_556 . 53.93(14)
Ga' Ga' Ga' 10_556 10_655 162.1(2)
Ga' Ga' Ga' 10_556 10_656 98.93(17)
Ga' Ga' Mn 10_556 1_455 36.07(14)
Ga' Ga' Mn 10_556 . 143.93(14)
Ga' Ga' Ga' 10_655 10_656 98.9(3)
Ga' Ga' Mn 10_655 1_455 126.07(14)
Ga' Ga' Mn 10_655 . 53.93(14)
Ga' Ga' Mn 10_656 1_455 135.00(17)
Ga' Ga' Mn 10_656 . 45.00(17)
Mn Ga' Mn 1_455 . 180.0(5)
Ga Mn Ga . 1_655 180.0(5)
Ga Mn Ga . 5_555 90
Ga Mn Ga . 5_565 90
Ga Mn Ga . 9_555 90
Ga Mn Ga . 9_556 90
Ga Mn Ga' . . 0.0(5)
Ga Mn Ga' . 1_655 180.0(5)
Ga Mn Ga' . 2_565 0.0(5)
Ga Mn Ga' . 2_665 180.0(5)
Ga Mn Ga' . 5_555 90
Ga Mn Ga' . 5_565 90
Ga Mn Ga' . 6_556 90
Ga Mn Ga' . 6_566 90
Ga Mn Ga' . 9_555 90
Ga Mn Ga' . 9_556 90
Ga Mn Ga' . 10_655 90
Ga Mn Ga' . 10_656 90
Ga Mn Ga 1_655 5_555 90
Ga Mn Ga 1_655 5_565 90
Ga Mn Ga 1_655 9_555 90
Ga Mn Ga 1_655 9_556 90
Ga Mn Ga' 1_655 . 180.0(5)
Ga Mn Ga' 1_655 1_655 0.0(5)
Ga Mn Ga' 1_655 2_565 180.0(5)
Ga Mn Ga' 1_655 2_665 0.0(5)
Ga Mn Ga' 1_655 5_555 90
Ga Mn Ga' 1_655 5_565 90
Ga Mn Ga' 1_655 6_556 90
Ga Mn Ga' 1_655 6_566 90
Ga Mn Ga' 1_655 9_555 90
Ga Mn Ga' 1_655 9_556 90
Ga Mn Ga' 1_655 10_655 90
Ga Mn Ga' 1_655 10_656 90
Ga Mn Ga 5_555 5_565 180.0(5)
Ga Mn Ga 5_555 9_555 90
Ga Mn Ga 5_555 9_556 90
Ga Mn Ga' 5_555 . 90
Ga Mn Ga' 5_555 1_655 90
Ga Mn Ga' 5_555 2_565 90
Ga Mn Ga' 5_555 2_665 90
Ga Mn Ga' 5_555 5_555 0.0(5)
Ga Mn Ga' 5_555 5_565 180.0(5)
Ga Mn Ga' 5_555 6_556 0.0(5)
Ga Mn Ga' 5_555 6_566 180.0(5)
Ga Mn Ga' 5_555 9_555 90
Ga Mn Ga' 5_555 9_556 90
Ga Mn Ga' 5_555 10_655 90
Ga Mn Ga' 5_555 10_656 90
Ga Mn Ga 5_565 9_555 90
Ga Mn Ga 5_565 9_556 90
Ga Mn Ga' 5_565 . 90
Ga Mn Ga' 5_565 1_655 90
Ga Mn Ga' 5_565 2_565 90
Ga Mn Ga' 5_565 2_665 90
Ga Mn Ga' 5_565 5_555 180.0(5)
Ga Mn Ga' 5_565 5_565 0.0(5)
Ga Mn Ga' 5_565 6_556 180.0(5)
Ga Mn Ga' 5_565 6_566 0.0(5)
Ga Mn Ga' 5_565 9_555 90
Ga Mn Ga' 5_565 9_556 90
Ga Mn Ga' 5_565 10_655 90
Ga Mn Ga' 5_565 10_656 90
Ga Mn Ga 9_555 9_556 180.0(5)
Ga Mn Ga' 9_555 . 90
Ga Mn Ga' 9_555 1_655 90
Ga Mn Ga' 9_555 2_565 90
Ga Mn Ga' 9_555 2_665 90
Ga Mn Ga' 9_555 5_555 90
Ga Mn Ga' 9_555 5_565 90
Ga Mn Ga' 9_555 6_556 90
Ga Mn Ga' 9_555 6_566 90
Ga Mn Ga' 9_555 9_555 0.0(5)
Ga Mn Ga' 9_555 9_556 180.0(5)
Ga Mn Ga' 9_555 10_655 0.0(5)
Ga Mn Ga' 9_555 10_656 180.0(5)
Ga Mn Ga' 9_556 . 90
Ga Mn Ga' 9_556 1_655 90
Ga Mn Ga' 9_556 2_565 90
Ga Mn Ga' 9_556 2_665 90
Ga Mn Ga' 9_556 5_555 90
Ga Mn Ga' 9_556 5_565 90
Ga Mn Ga' 9_556 6_556 90
Ga Mn Ga' 9_556 6_566 90
Ga Mn Ga' 9_556 9_555 180.0(5)
Ga Mn Ga' 9_556 9_556 0.0(5)
Ga Mn Ga' 9_556 10_655 180.0(5)
Ga Mn Ga' 9_556 10_656 0.0(5)
Ga' Mn Ga' . 1_655 180.0(5)
Ga' Mn Ga' . 2_565 0.0(5)
Ga' Mn Ga' . 2_665 180.0(5)
Ga' Mn Ga' . 5_555 90
Ga' Mn Ga' . 5_565 90
Ga' Mn Ga' . 6_556 90
Ga' Mn Ga' . 6_566 90
Ga' Mn Ga' . 9_555 90
Ga' Mn Ga' . 9_556 90
Ga' Mn Ga' . 10_655 90
Ga' Mn Ga' . 10_656 90
Ga' Mn Ga' 1_655 2_565 180.0(5)
Ga' Mn Ga' 1_655 2_665 0.0(5)
Ga' Mn Ga' 1_655 5_555 90
Ga' Mn Ga' 1_655 5_565 90
Ga' Mn Ga' 1_655 6_556 90
Ga' Mn Ga' 1_655 6_566 90
Ga' Mn Ga' 1_655 9_555 90
Ga' Mn Ga' 1_655 9_556 90
Ga' Mn Ga' 1_655 10_655 90
Ga' Mn Ga' 1_655 10_656 90
Ga' Mn Ga' 2_565 2_665 180.0(5)
Ga' Mn Ga' 2_565 5_555 90
Ga' Mn Ga' 2_565 5_565 90
Ga' Mn Ga' 2_565 6_556 90
Ga' Mn Ga' 2_565 6_566 90
Ga' Mn Ga' 2_565 9_555 90
Ga' Mn Ga' 2_565 9_556 90
Ga' Mn Ga' 2_565 10_655 90
Ga' Mn Ga' 2_565 10_656 90
Ga' Mn Ga' 2_665 5_555 90
Ga' Mn Ga' 2_665 5_565 90
Ga' Mn Ga' 2_665 6_556 90
Ga' Mn Ga' 2_665 6_566 90
Ga' Mn Ga' 2_665 9_555 90
Ga' Mn Ga' 2_665 9_556 90
Ga' Mn Ga' 2_665 10_655 90
Ga' Mn Ga' 2_665 10_656 90
Ga' Mn Ga' 5_555 5_565 180.0(5)
Ga' Mn Ga' 5_555 6_556 0.0(5)
Ga' Mn Ga' 5_555 6_566 180.0(5)
Ga' Mn Ga' 5_555 9_555 90
Ga' Mn Ga' 5_555 9_556 90
Ga' Mn Ga' 5_555 10_655 90
Ga' Mn Ga' 5_555 10_656 90
Ga' Mn Ga' 5_565 6_556 180.0(5)
Ga' Mn Ga' 5_565 6_566 0.0(5)
Ga' Mn Ga' 5_565 9_555 90
Ga' Mn Ga' 5_565 9_556 90
Ga' Mn Ga' 5_565 10_655 90
Ga' Mn Ga' 5_565 10_656 90
Ga' Mn Ga' 6_556 6_566 180.0(5)
Ga' Mn Ga' 6_556 9_555 90
Ga' Mn Ga' 6_556 9_556 90
Ga' Mn Ga' 6_556 10_655 90
Ga' Mn Ga' 6_556 10_656 90
Ga' Mn Ga' 6_566 9_555 90
Ga' Mn Ga' 6_566 9_556 90
Ga' Mn Ga' 6_566 10_655 90
Ga' Mn Ga' 6_566 10_656 90
Ga' Mn Ga' 9_555 9_556 180.0(5)
Ga' Mn Ga' 9_555 10_655 0.0(5)
Ga' Mn Ga' 9_555 10_656 180.0(5)
Ga' Mn Ga' 9_556 10_655 180.0(5)
Ga' Mn Ga' 9_556 10_656 0.0(5)
Ga' Mn Ga' 10_655 10_656 180.0(5)

loop_
_geom_bond_atom_site_label_1
_geom_bond_atom_site_label_2
_geom_bond_site_symmetry_2
_geom_bond_distance
Er Ga 1_544 2.99467(10)
Er Ga 1_545 2.99467(10)
Er Ga 1_554 2.99467(10)
Er Ga . 2.99467(10)
Er Ga 5_454 2.99467(10)
Er Ga 5_455 2.99467(10)
Er Ga 5_554 2.99467(10)
Er Ga 5_555 2.99467(10)
Er Ga 9_445 2.99467(10)
Er Ga 9_455 2.99467(10)
Er Ga 9_545 2.99467(10)
Er Ga 9_555 2.99467(10)
Er Ga' 1_544 3.0131(8)
Er Ga' 1_545 3.0131(8)
Er Ga' 1_554 3.0131(8)
Er Ga' . 3.0131(8)
Er Ga' 2_554 3.0131(8)
Er Ga' 2_555 3.0131(8)
Er Ga' 2_564 3.0131(8)
Er Ga' 2_565 3.0131(8)
Er Ga' 5_454 3.0131(8)
Er Ga' 5_455 3.0131(8)
Er Ga' 5_554 3.0131(8)
Er Ga' 5_555 3.0131(8)
Er Ga' 6_455 3.0131(8)
Er Ga' 6_456 3.0131(8)
Er Ga' 6_555 3.0131(8)
Er Ga' 6_556 3.0131(8)
Er Ga' 9_445 3.0131(8)
Er Ga' 9_455 3.0131(8)
Er Ga' 9_545 3.0131(8)
Er Ga' 9_555 3.0131(8)
Er Ga' 10_545 3.0131(8)
Er Ga' 10_555 3.0131(8)
Er Ga' 10_645 3.0131(8)
Er Ga' 10_655 3.0131(8)
Ga Ga 5_455 2.99467(10)
Ga Ga 5_465 2.99467(10)
Ga Ga 5_555 2.99467(10)
Ga Ga 5_565 2.99467(10)
Ga Ga 9_455 2.99467(10)
Ga Ga 9_456 2.99467(10)
Ga Ga 9_555 2.99467(10)
Ga Ga 9_556 2.99467(10)
Ga Ga' . 0.333(7)
Ga Ga' 2_565 0.333(7)
Ga Ga' 5_455 2.769(5)
Ga Ga' 5_555 2.769(5)
Ga Ga' 6_466 2.769(5)
Ga Ga' 6_566 2.769(5)
Ga Ga' 9_455 2.769(5)
Ga Ga' 9_555 2.769(5)
Ga Ga' 10_556 2.769(5)
Ga Ga' 10_656 2.769(5)
Ga Mn 1_455 2.11755(10)
Ga Mn . 2.11755(10)
Ga' Ga' 2_565 0.666(11)
Ga' Ga' 5_455 3.031(7)
Ga' Ga' 5_555 2.524(7)
Ga' Ga' 5_565 3.031(7)
Ga' Ga' 6_466 3.031(7)
Ga' Ga' 6_556 3.031(7)
Ga' Ga' 6_566 2.524(7)
Ga' Ga' 9_455 3.031(7)
Ga' Ga' 9_555 2.524(7)
Ga' Ga' 9_556 3.031(7)
Ga' Ga' 10_556 3.031(7)
Ga' Ga' 10_655 3.031(7)
Ga' Ga' 10_656 2.524(7)
Ga' Mn 1_455 2.450(7)
Ga' Mn . 1.785(7)
